data_7236314
loop_
_publ_author_name
'Zhang, Jiaheng'
'Yin, Ping'
'Mitchell, Lauren A.'
'Parrish, Damon A.'
'Shreeve, Jean'ne M.'

_publ_section_title
;
 N-functionalized nitroxy/azido fused-ring azoles as high-performance
 energetic materials
;
_journal_issue 19
_journal_name_full 'Journal of Materials Chemistry A'
_journal_page_first 7430
_journal_paper_doi 10.1039/C6TA02384C
_journal_volume 4
_journal_year 2016
_chemical_formula_moiety 'C6 H4 N10 O10'
_chemical_formula_sum 'C6 H4 N10 O10'
_chemical_formula_weight 376.19
_space_group_crystal_system triclinic
_space_group_IT_number 2
_space_group_name_Hall '-P 1'
_space_group_name_H-M_alt 'P -1'
_atom_sites_solution_hydrogens geom
_audit_creation_method SHELXL-2014/7
_audit_update_record
;
2016-02-01 deposited with the CCDC.
2016-04-18 downloaded from the CCDC.
;
_cell_angle_alpha 98.6470(10)
_cell_angle_beta 92.0850(10)
_cell_angle_gamma 109.154(2)
_cell_formula_units_Z 2
_cell_length_a 6.4891(3)
_cell_length_b 8.1203(4)
_cell_length_c 13.7172(7)
_cell_measurement_reflns_used 3188
_cell_measurement_temperature 296(2)
_cell_measurement_theta_max 26.34
_cell_measurement_theta_min 3.31
_cell_volume 672.18(6)
_computing_cell_refinement 'Bruker APEX2 v2014.11-0 (Bruker, 2009)'
_computing_data_collection 'Bruker APEX2 v2014.11-0 (Bruker, 2009)'
_computing_data_reduction
;
Bruker SAINT v7.68A (Bruker, 2009), Bruker XPREP v2014/2 (Bruker, 2008)
;
_computing_molecular_graphics 'Bruker SHELXTL v2014/7 (Bruker, 2008)'
_computing_publication_material 'Bruker SHELXTL v2014/7 (Bruker, 2008)'
_computing_structure_refinement 'SHELXL-2014/7 (Sheldrick, 2014) within WINGX (Farrugia, 2012)'
_computing_structure_solution 'Bruker SHELXTL v2014/7 (Bruker, 2008)'
_diffrn_ambient_temperature 296(2)
_diffrn_measured_fraction_theta_full 0.989
_diffrn_measured_fraction_theta_max 0.989
_diffrn_measurement_device_type 'Bruker SMART APEX II CCD'
_diffrn_measurement_method '\w scans'
_diffrn_radiation_monochromator graphite
_diffrn_radiation_source 'fine focus sealed tube'
_diffrn_radiation_type MoK\a
_diffrn_radiation_wavelength 0.71073
_diffrn_reflns_av_R_equivalents 0.0132
_diffrn_reflns_av_unetI/netI 0.0165
_diffrn_reflns_Laue_measured_fraction_full 0.989
_diffrn_reflns_Laue_measured_fraction_max 0.989
_diffrn_reflns_limit_h_max 8
_diffrn_reflns_limit_h_min -8
_diffrn_reflns_limit_k_max 10
_diffrn_reflns_limit_k_min -10
_diffrn_reflns_limit_l_max 17
_diffrn_reflns_limit_l_min -17
_diffrn_reflns_number 6438
_diffrn_reflns_point_group_measured_fraction_full 0.989
_diffrn_reflns_point_group_measured_fraction_max 0.989
_diffrn_reflns_theta_full 25.242
_diffrn_reflns_theta_max 26.441
_diffrn_reflns_theta_min 1.508
_exptl_absorpt_coefficient_mu 0.176
_exptl_absorpt_correction_T_max 0.7454
_exptl_absorpt_correction_T_min 0.6989
_exptl_absorpt_correction_type multi-scan
_exptl_absorpt_process_details 'SADABS v2008/1 (Bruker, 2008)'
_exptl_crystal_colour colourless
_exptl_crystal_density_diffrn 1.859
_exptl_crystal_description plate
_exptl_crystal_F_000 380
_exptl_crystal_size_max 0.391
_exptl_crystal_size_mid 0.336
_exptl_crystal_size_min 0.061
_refine_diff_density_max 0.227
_refine_diff_density_min -0.189
_refine_diff_density_rms 0.040
_refine_ls_extinction_method none
_refine_ls_goodness_of_fit_ref 1.088
_refine_ls_hydrogen_treatment constr
_refine_ls_matrix_type full
_refine_ls_number_parameters 235
_refine_ls_number_reflns 2732
_refine_ls_number_restraints 0
_refine_ls_restrained_S_all 1.088
_refine_ls_R_factor_all 0.0426
_refine_ls_R_factor_gt 0.0333
_refine_ls_shift/su_max 0.000
_refine_ls_shift/su_mean 0.000
_refine_ls_structure_factor_coef Fsqd
_refine_ls_weighting_details 'w=1/[\s^2^(Fo^2^)+(0.0420P)^2^+0.2312P] where P=(Fo^2^+2Fc^2^)/3'
_refine_ls_weighting_scheme calc
_refine_ls_wR_factor_gt 0.0862
_refine_ls_wR_factor_ref 0.0940
_reflns_Friedel_coverage 0.000
_reflns_number_gt 2270
_reflns_number_total 2732
_reflns_threshold_expression 'I > 2\s(I)'
_cod_data_source_file c6ta02384c2.cif
_cod_data_source_block shrv306
_cod_database_code 7236314
_shelx_shelxl_version_number 2014/7
_shelx_space_group_comment
;
The symmetry employed for this shelxl refinement is uniquely defined
by the following loop, which should always be used as a source of
symmetry information in preference to the above space-group names.
They are only intended as comments.
;
_shelx_estimated_absorpt_t_min 0.934
_shelx_estimated_absorpt_t_max 0.989

loop_
_space_group_symop_operation_xyz
'x, y, z'
'-x, -y, -z'

loop_
_atom_site_label
_atom_site_type_symbol
_atom_site_fract_x
_atom_site_fract_y
_atom_site_fract_z
_atom_site_U_iso_or_equiv
_atom_site_adp_type
_atom_site_occupancy
_atom_site_site_symmetry_order
_atom_site_calc_flag
_atom_site_refinement_flags_posn
_atom_site_refinement_flags_adp
N1A N -0.0674(2) 0.17712(16) 0.07767(9) 0.0313(3) Uani 1 1 d . .
C2A C 0.0302(2) 0.09593(19) 0.01363(11) 0.0282(3) Uani 1 1 d . .
N3A N 0.1998(2) 0.21665(16) -0.02012(9) 0.0285(3) Uani 1 1 d . .
N4A N 0.2171(2) 0.38154(16) 0.02481(9) 0.0307(3) Uani 1 1 d . .
C5A C 0.0542(2) 0.34618(19) 0.08077(11) 0.0292(3) Uani 1 1 d . .
N6A N 0.0133(2) 0.48776(17) 0.14687(10) 0.0353(3) Uani 1 1 d . .
O7A O 0.1235(2) 0.63999(15) 0.14180(9) 0.0443(3) Uani 1 1 d . .
O8A O -0.1243(3) 0.44517(18) 0.20417(11) 0.0596(4) Uani 1 1 d . .
C9A C 0.3617(3) 0.1968(2) -0.08830(12) 0.0342(3) Uani 1 1 d . .
H9A1 H 0.5074 0.2517 -0.0541 0.041 Uiso 1 1 calc R U
H9A2 H 0.3383 0.0720 -0.1091 0.041 Uiso 1 1 calc R U
O10A O 0.34883(19) 0.27483(15) -0.17300(8) 0.0395(3) Uani 1 1 d . .
N11A N 0.1760(2) 0.1682(2) -0.24664(10) 0.0400(3) Uani 1 1 d . .
O12A O 0.0395(2) 0.04478(17) -0.22359(10) 0.0504(3) Uani 1 1 d . .
O13A O 0.1930(3) 0.2233(2) -0.32310(10) 0.0585(4) Uani 1 1 d . .
N1B N 0.5168(2) 0.31474(18) 0.40927(9) 0.0338(3) Uani 1 1 d . .
C2B C 0.4771(2) 0.4591(2) 0.44803(11) 0.0307(3) Uani 1 1 d . .
N3B N 0.3840(2) 0.52066(17) 0.37803(9) 0.0326(3) Uani 1 1 d . .
N4B N 0.3584(2) 0.41165(18) 0.28970(9) 0.0351(3) Uani 1 1 d . .
C5B C 0.4413(3) 0.2948(2) 0.31450(11) 0.0319(3) Uani 1 1 d . .
N6B N 0.4553(2) 0.14985(19) 0.24122(10) 0.0381(3) Uani 1 1 d . .
O7B O 0.4019(2) 0.14698(19) 0.15499(9) 0.0512(3) Uani 1 1 d . .
O8B O 0.5223(3) 0.0423(2) 0.27167(10) 0.0623(4) Uani 1 1 d . .
C9B C 0.3268(3) 0.6802(2) 0.38375(12) 0.0386(4) Uani 1 1 d . .
H9B1 H 0.4439 0.7810 0.4205 0.046 Uiso 1 1 calc R U
H9B2 H 0.3018 0.7038 0.3179 0.046 Uiso 1 1 calc R U
O10B O 0.1310(2) 0.64885(16) 0.43357(10) 0.0465(3) Uani 1 1 d . .
N11B N 0.1248(3) 0.8020(2) 0.49703(13) 0.0500(4) Uani 1 1 d . .
O12B O 0.2540(3) 0.94105(18) 0.48910(13) 0.0663(4) Uani 1 1 d . .
O13B O -0.0184(3) 0.7686(2) 0.54982(15) 0.0848(6) Uani 1 1 d . .

loop_
_atom_site_aniso_label
_atom_site_aniso_U_11
_atom_site_aniso_U_22
_atom_site_aniso_U_33
_atom_site_aniso_U_23
_atom_site_aniso_U_13
_atom_site_aniso_U_12
N1A 0.0360(7) 0.0263(6) 0.0314(7) 0.0024(5) 0.0064(5) 0.0109(5)
C2A 0.0311(7) 0.0255(8) 0.0267(7) 0.0029(6) 0.0020(6) 0.0088(6)
N3A 0.0320(6) 0.0240(6) 0.0272(6) 0.0013(5) 0.0037(5) 0.0075(5)
N4A 0.0361(7) 0.0229(6) 0.0304(7) 0.0006(5) 0.0018(5) 0.0081(5)
C5A 0.0355(8) 0.0240(7) 0.0275(7) 0.0004(6) 0.0000(6) 0.0114(6)
N6A 0.0410(8) 0.0297(7) 0.0356(7) -0.0011(6) 0.0009(6) 0.0157(6)
O7A 0.0534(7) 0.0255(6) 0.0509(7) -0.0016(5) -0.0012(6) 0.0133(5)
O8A 0.0682(9) 0.0464(8) 0.0647(9) -0.0004(7) 0.0321(8) 0.0217(7)
C9A 0.0327(8) 0.0335(8) 0.0361(8) 0.0048(6) 0.0070(6) 0.0108(7)
O10A 0.0440(7) 0.0343(6) 0.0375(6) 0.0084(5) 0.0116(5) 0.0082(5)
N11A 0.0473(8) 0.0414(8) 0.0352(8) 0.0050(6) 0.0102(6) 0.0204(7)
O12A 0.0477(7) 0.0472(8) 0.0483(8) 0.0083(6) 0.0019(6) 0.0058(6)
O13A 0.0781(10) 0.0686(10) 0.0368(7) 0.0178(7) 0.0133(7) 0.0309(8)
N1B 0.0373(7) 0.0366(7) 0.0290(7) 0.0027(5) 0.0017(5) 0.0160(6)
C2B 0.0304(7) 0.0330(8) 0.0287(8) 0.0045(6) 0.0028(6) 0.0110(6)
N3B 0.0389(7) 0.0326(7) 0.0268(6) 0.0032(5) 0.0009(5) 0.0135(6)
N4B 0.0413(7) 0.0360(7) 0.0270(7) 0.0019(5) 0.0014(5) 0.0135(6)
C5B 0.0331(8) 0.0328(8) 0.0290(8) 0.0021(6) 0.0033(6) 0.0116(6)
N6B 0.0404(8) 0.0400(8) 0.0331(7) -0.0006(6) 0.0039(6) 0.0154(6)
O7B 0.0594(8) 0.0625(9) 0.0302(6) -0.0058(6) -0.0043(6) 0.0255(7)
O8B 0.0979(12) 0.0580(9) 0.0476(8) 0.0019(7) 0.0057(7) 0.0516(9)
C9B 0.0487(10) 0.0332(8) 0.0358(9) 0.0076(7) 0.0029(7) 0.0159(7)
O10B 0.0387(6) 0.0337(6) 0.0653(8) 0.0019(6) 0.0022(6) 0.0132(5)
N11B 0.0432(9) 0.0396(9) 0.0703(11) 0.0070(8) 0.0109(8) 0.0185(7)
O12B 0.0605(9) 0.0351(7) 0.0978(12) 0.0002(7) 0.0205(8) 0.0122(7)
O13B 0.0732(11) 0.0694(11) 0.1199(15) 0.0177(10) 0.0547(11) 0.0297(9)

loop_
_atom_type_symbol
_atom_type_description
_atom_type_scat_dispersion_real
_atom_type_scat_dispersion_imag
_atom_type_scat_source
C C 0.0033 0.0016 'International Tables Vol C Tables 4.2.6.8 and 6.1.1.4'
H H 0.0000 0.0000 'International Tables Vol C Tables 4.2.6.8 and 6.1.1.4'
N N 0.0061 0.0033 'International Tables Vol C Tables 4.2.6.8 and 6.1.1.4'
O O 0.0106 0.0060 'International Tables Vol C Tables 4.2.6.8 and 6.1.1.4'

loop_
_geom_angle_atom_site_label_1
_geom_angle_atom_site_label_2
_geom_angle_atom_site_label_3
_geom_angle
_geom_angle_site_symmetry_3
C2A N1A C5A 101.38(12) .
N1A C2A N3A 110.20(13) .
N1A C2A C2A 124.69(17) 2
N3A C2A C2A 125.08(17) 2
N4A N3A C2A 109.35(12) .
N4A N3A C9A 118.53(12) .
C2A N3A C9A 132.03(13) .
C5A N4A N3A 100.98(12) .
N4A C5A N1A 118.07(13) .
N4A C5A N6A 120.56(13) .
N1A C5A N6A 121.33(13) .
O8A N6A O7A 125.07(14) .
O8A N6A C5A 117.27(13) .
O7A N6A C5A 117.64(14) .
O10A C9A N3A 111.99(12) .
O10A C9A H9A1 109.2 .
N3A C9A H9A1 109.2 .
O10A C9A H9A2 109.2 .
N3A C9A H9A2 109.2 .
H9A1 C9A H9A2 107.9 .
C9A O10A N11A 113.95(12) .
O12A N11A O13A 130.50(17) .
O12A N11A O10A 117.63(13) .
O13A N11A O10A 111.85(15) .
C2B N1B C5B 101.09(12) .
N1B C2B N3B 110.87(13) .
N1B C2B C2B 125.13(17) 2_666
N3B C2B C2B 123.99(17) 2_666
C2B N3B N4B 109.14(12) .
C2B N3B C9B 130.71(13) .
N4B N3B C9B 120.01(13) .
C5B N4B N3B 101.02(12) .
N4B C5B N1B 117.87(14) .
N4B C5B N6B 121.33(14) .
N1B C5B N6B 120.79(14) .
O8B N6B O7B 125.23(15) .
O8B N6B C5B 116.82(14) .
O7B N6B C5B 117.94(14) .
O10B C9B N3B 106.40(13) .
O10B C9B H9B1 110.4 .
N3B C9B H9B1 110.4 .
O10B C9B H9B2 110.4 .
N3B C9B H9B2 110.4 .
H9B1 C9B H9B2 108.6 .
N11B O10B C9B 112.90(13) .
O13B N11B O12B 129.63(18) .
O13B N11B O10B 112.23(16) .
O12B N11B O10B 118.11(16) .

loop_
_geom_bond_atom_site_label_1
_geom_bond_atom_site_label_2
_geom_bond_distance
_geom_bond_site_symmetry_2
N1A C2A 1.3222(19) .
N1A C5A 1.3334(19) .
C2A N3A 1.3608(19) .
C2A C2A 1.461(3) 2
N3A N4A 1.3542(17) .
N3A C9A 1.4635(19) .
N4A C5A 1.310(2) .
C5A N6A 1.4556(18) .
N6A O8A 1.2100(19) .
N6A O7A 1.2222(18) .
C9A O10A 1.4168(19) .
C9A H9A1 0.9700 .
C9A H9A2 0.9700 .
O10A N11A 1.4301(19) .
N11A O12A 1.1925(19) .
N11A O13A 1.1958(19) .
N1B C2B 1.320(2) .
N1B C5B 1.340(2) .
C2B N3B 1.356(2) .
C2B C2B 1.455(3) 2_666
N3B N4B 1.3584(17) .
N3B C9B 1.452(2) .
N4B C5B 1.313(2) .
C5B N6B 1.458(2) .
N6B O8B 1.2130(19) .
N6B O7B 1.2150(18) .
C9B O10B 1.432(2) .
C9B H9B1 0.9700 .
C9B H9B2 0.9700 .
O10B N11B 1.420(2) .
N11B O13B 1.185(2) .
N11B O12B 1.188(2) .

loop_
_geom_hbond_atom_site_label_D
_geom_hbond_atom_site_label_H
_geom_hbond_atom_site_label_A
_geom_hbond_distance_DH
_geom_hbond_distance_HA
_geom_hbond_distance_DA
_geom_hbond_angle_DHA
_geom_hbond_site_symmetry_A
C9A H9A2 N1A 0.97 2.31 3.039(2) 131.0 2
C9A H9A2 O8B 0.97 2.59 3.208(2) 121.4 2_655
C9B H9B1 O12B 0.97 2.56 3.529(2) 176.5 2_676
C9B H9B2 O7A 0.97 2.54 3.455(2) 156.5 .

loop_
_geom_torsion_atom_site_label_1
_geom_torsion_atom_site_label_2
_geom_torsion_atom_site_label_3
_geom_torsion_atom_site_label_4
_geom_torsion
_geom_torsion_site_symmetry_1
_geom_torsion_site_symmetry_4
C5A N1A C2A N3A -1.27(16) . .
C5A N1A C2A C2A 176.41(18) . 2
N1A C2A N3A N4A 1.45(16) . .
C2A C2A N3A N4A -176.22(17) 2 .
N1A C2A N3A C9A 177.84(14) . .
C2A C2A N3A C9A 0.2(3) 2 .
C2A N3A N4A C5A -0.90(15) . .
C9A N3A N4A C5A -177.84(12) . .
N3A N4A C5A N1A 0.09(17) . .
N3A N4A C5A N6A 177.89(12) . .
C2A N1A C5A N4A 0.75(18) . .
C2A N1A C5A N6A -177.03(13) . .
N4A C5A N6A O8A -172.24(15) . .
N1A C5A N6A O8A 5.5(2) . .
N4A C5A N6A O7A 6.2(2) . .
N1A C5A N6A O7A -176.10(14) . .
N4A N3A C9A O10A -64.98(17) . .
C2A N3A C9A O10A 118.91(17) . .
N3A C9A O10A N11A -79.64(15) . .
C9A O10A N11A O12A 13.33(19) . .
C9A O10A N11A O13A -168.05(13) . .
C5B N1B C2B N3B -0.50(17) . .
C5B N1B C2B C2B 178.59(19) . 2_666
N1B C2B N3B N4B 0.82(18) . .
C2B C2B N3B N4B -178.28(18) 2_666 .
N1B C2B N3B C9B -174.93(16) . .
C2B C2B N3B C9B 6.0(3) 2_666 .
C2B N3B N4B C5B -0.72(16) . .
C9B N3B N4B C5B 175.56(14) . .
N3B N4B C5B N1B 0.45(18) . .
N3B N4B C5B N6B -178.33(14) . .
C2B N1B C5B N4B 0.02(19) . .
C2B N1B C5B N6B 178.81(14) . .
N4B C5B N6B O8B -175.82(16) . .
N1B C5B N6B O8B 5.4(2) . .
N4B C5B N6B O7B 5.0(2) . .
N1B C5B N6B O7B -173.73(15) . .
C2B N3B C9B O10B -76.4(2) . .
N4B N3B C9B O10B 108.28(15) . .
N3B C9B O10B N11B 143.45(13) . .
C9B O10B N11B O13B -168.29(17) . .
C9B O10B N11B O12B 13.5(2) . .
